data_7114869
loop_
_publ_author_name
'R\"oder, Jens C.'
'Meyer, Franc'
'Pritzkow, Hans'

_publ_section_title
;
 An unusual hexanickel cage complex with &#x00B5;- and &#x00B5;3-chloro
 bridges and an interstitial &#x00B5;6-chloride
;
_journal_issue 21
_journal_name_full 'Chemical Communications'
_journal_page_first 2176
_journal_paper_doi 10.1039/b106258c
_journal_year 2001
_chemical_formula_moiety 'C87 H111 Cl9 N12 Ni6, 5(C H2 Cl2)'
_chemical_formula_sum 'C92 H121 Cl19 N12 Ni6'
_chemical_formula_weight 2420.82
_chemical_name_systematic
;
?
;
_space_group_IT_number 14
_symmetry_cell_setting monoclinic
_symmetry_space_group_name_Hall '-P 2yn'
_symmetry_space_group_name_H-M 'P 1 21/n 1'
_atom_sites_solution_hydrogens geom
_atom_sites_solution_primary direct
_atom_sites_solution_secondary difmap
_audit_creation_method SHELXL-97
_cell_angle_alpha 90.00
_cell_angle_beta 107.01(4)
_cell_angle_gamma 90.00
_cell_formula_units_Z 4
_cell_length_a 14.699(10)
_cell_length_b 34.114(15)
_cell_length_c 22.346(17)
_cell_measurement_temperature 190(2)
_cell_volume 10715(12)
_computing_cell_refinement 'Bruker SAINT'
_computing_data_collection 'Bruker SMART'
_computing_data_reduction 'Bruker SAINT'
_computing_molecular_graphics 'Bruker SHELXTL'
_computing_publication_material 'SHELXL-97 (Sheldrick, 1997)'
_computing_structure_refinement 'SHELXL-97 (Sheldrick, 1997)'
_computing_structure_solution 'SHELXS-97 (Sheldrick, 1990)'
_diffrn_ambient_temperature 190(2)
_diffrn_measured_fraction_theta_full 0.994
_diffrn_measured_fraction_theta_max 0.994
_diffrn_measurement_device_type 'CCD area detector'
_diffrn_measurement_method omega-scans
_diffrn_radiation_monochromator graphite
_diffrn_radiation_source 'fine-focus sealed tube'
_diffrn_radiation_type MoK\a
_diffrn_radiation_wavelength 0.71073
_diffrn_reflns_av_R_equivalents 0.0797
_diffrn_reflns_av_sigmaI/netI 0.0626
_diffrn_reflns_limit_h_max 16
_diffrn_reflns_limit_h_min -17
_diffrn_reflns_limit_k_max 40
_diffrn_reflns_limit_k_min 0
_diffrn_reflns_limit_l_max 26
_diffrn_reflns_limit_l_min 0
_diffrn_reflns_number 63802
_diffrn_reflns_theta_full 24.78
_diffrn_reflns_theta_max 24.78
_diffrn_reflns_theta_min 1.88
_exptl_absorpt_coefficient_mu 1.556
_exptl_absorpt_correction_T_max 1.0000
_exptl_absorpt_correction_T_min 0.4456
_exptl_absorpt_correction_type multi-scan
_exptl_absorpt_process_details SADABS
_exptl_crystal_colour green
_exptl_crystal_density_diffrn 1.501
_exptl_crystal_density_method 'not measured'
_exptl_crystal_description needle
_exptl_crystal_F_000 4992
_exptl_crystal_size_max 0.52
_exptl_crystal_size_mid 0.12
_exptl_crystal_size_min 0.08
_refine_diff_density_max 3.111
_refine_diff_density_min -1.608
_refine_diff_density_rms 0.189
_refine_ls_extinction_method none
_refine_ls_goodness_of_fit_ref 1.038
_refine_ls_hydrogen_treatment mixed
_refine_ls_matrix_type full
_refine_ls_number_parameters 1192
_refine_ls_number_reflns 18308
_refine_ls_number_restraints 0
_refine_ls_restrained_S_all 1.038
_refine_ls_R_factor_all 0.1193
_refine_ls_R_factor_gt 0.0803
_refine_ls_shift/su_max 0.001
_refine_ls_shift/su_mean 0.000
_refine_ls_structure_factor_coef Fsqd
_refine_ls_weighting_details 'calc w=1/[\s^2^(Fo^2^)+(0.1458P)^2^+77.8664P] where P=(Fo^2^+2Fc^2^)/3'
_refine_ls_weighting_scheme calc
_refine_ls_wR_factor_gt 0.2140
_refine_ls_wR_factor_ref 0.2547
_reflns_number_gt 12524
_reflns_number_total 18308
_reflns_threshold_expression >2sigma(I)
_cod_data_source_file b106258c.txt
_cod_data_source_block jaa
_cod_depositor_comments
;
The following automatic conversions were performed:

'_symmetry_cell_setting' value 'Monoclinic' changed to 'monoclinic'
according to
/usr/data/users/saulius/automatic-downloads/retrospective/RSC/lib/dictionaries/cif_core.dic
dictionary named 'cif_core.dic' version 2.4.2 from 2011-04-26.

Automatic conversion script
Id: cif_fix_values 2281 2013-09-26 08:29:07Z andrius 
;
_cod_original_sg_symbol_H-M P2(1)/n
_cod_database_code 7114869

loop_
_symmetry_equiv_pos_as_xyz
'x, y, z'
'-x+1/2, y+1/2, -z+1/2'
'-x, -y, -z'
'x-1/2, -y-1/2, z-1/2'

loop_
_atom_site_label
_atom_site_type_symbol
_atom_site_fract_x
_atom_site_fract_y
_atom_site_fract_z
_atom_site_U_iso_or_equiv
_atom_site_adp_type
_atom_site_occupancy
_atom_site_symmetry_multiplicity
_atom_site_calc_flag
_atom_site_refinement_flags
Ni1 Ni 0.09052(7) 0.19192(3) 0.63176(5) 0.0187(2) Uani 1 1 d .
Ni2 Ni 0.16079(7) 0.30995(3) 0.61090(5) 0.0186(2) Uani 1 1 d .
Ni3 Ni 0.07397(7) 0.17990(3) 0.48893(5) 0.0188(2) Uani 1 1 d .
Ni4 Ni 0.10557(7) 0.29975(3) 0.46283(5) 0.0195(2) Uani 1 1 d .
Ni5 Ni -0.11007(7) 0.20199(3) 0.52771(5) 0.0189(2) Uani 1 1 d .
Ni6 Ni -0.05099(7) 0.32144(3) 0.52701(5) 0.0181(2) Uani 1 1 d .
Cl1 Cl -0.00463(13) 0.14584(5) 0.55389(9) 0.0207(4) Uani 1 1 d .
Cl2 Cl 0.20785(13) 0.17824(5) 0.57994(9) 0.0228(4) Uani 1 1 d .
Cl3 Cl -0.08922(14) 0.19281(6) 0.42647(9) 0.0235(4) Uani 1 1 d .
Cl4 Cl -0.06066(13) 0.20951(6) 0.63992(9) 0.0225(4) Uani 1 1 d .
Cl5 Cl 0.25513(13) 0.29333(6) 0.54512(9) 0.0237(4) Uani 1 1 d .
Cl6 Cl -0.06175(13) 0.30897(6) 0.41734(9) 0.0237(4) Uani 1 1 d .
Cl7 Cl 0.01855(13) 0.32414(5) 0.63803(9) 0.0220(4) Uani 1 1 d .
Cl8 Cl 0.09020(13) 0.35629(5) 0.52519(9) 0.0212(4) Uani 1 1 d .
Cl9 Cl 0.04492(14) 0.25214(6) 0.54042(9) 0.0279(5) Uani 1 1 d .
Cl10 Cl -0.5268(2) 0.20426(17) 0.5558(2) 0.1073(18) Uani 1 1 d .
Cl11 Cl -0.57627(18) 0.25849(8) 0.45336(15) 0.0551(7) Uani 1 1 d .
Cl12 Cl 0.3311(4) 0.19572(16) 0.24317(18) 0.120(2) Uani 1 1 d .
Cl13 Cl 0.2133(2) 0.25817(8) 0.17681(15) 0.0550(7) Uani 1 1 d .
Cl14 Cl 0.2979(4) 0.56763(15) 0.1954(2) 0.1164(17) Uani 1 1 d .
Cl15 Cl 0.3094(3) 0.49248(13) 0.2547(2) 0.0963(13) Uani 1 1 d .
Cl16 Cl -0.4262(4) 0.43031(17) 0.4792(3) 0.149(3) Uani 1 1 d .
Cl17 Cl -0.3915(4) 0.48932(16) 0.5759(3) 0.1226(17) Uani 1 1 d .
Cl18 Cl -0.5720(4) -0.01095(15) 0.4057(3) 0.1246(19) Uani 1 1 d .
Cl19 Cl -0.4668(3) 0.00187(11) 0.31693(18) 0.0770(10) Uani 1 1 d .
N1 N 0.1710(4) 0.23258(18) 0.6844(3) 0.0198(14) Uani 1 1 d .
N2 N 0.1998(4) 0.26888(18) 0.6758(3) 0.0208(14) Uani 1 1 d .
N3 N 0.1354(4) 0.16156(17) 0.7174(3) 0.0183(13) Uani 1 1 d .
N4 N 0.2705(4) 0.33998(17) 0.6775(3) 0.0196(14) Uani 1 1 d .
N5 N 0.1273(5) 0.21266(19) 0.4349(3) 0.0232(15) Uani 1 1 d .
N6 N 0.1305(4) 0.25053(18) 0.4233(3) 0.0186(13) Uani 1 1 d .
N7 N 0.1296(5) 0.13587(19) 0.4427(3) 0.0217(14) Uani 1 1 d .
N8 N 0.1532(5) 0.32260(19) 0.3890(3) 0.0220(14) Uani 1 1 d .
N9 N -0.1843(5) 0.25116(19) 0.5182(3) 0.0220(14) Uani 1 1 d .
N10 N -0.1636(5) 0.28920(18) 0.5223(3) 0.0215(14) Uani 1 1 d .
N11 N -0.2484(5) 0.17938(18) 0.5100(3) 0.0214(14) Uani 1 1 d .
N12 N -0.1515(5) 0.36556(19) 0.5268(3) 0.0215(14) Uani 1 1 d .
C1 C 0.2650(5) 0.2802(2) 0.7297(4) 0.0205(16) Uani 1 1 d .
C2 C 0.2804(6) 0.2506(2) 0.7736(4) 0.0245(18) Uani 1 1 d .
H2 H 0.3230 0.2504 0.8148 0.033(14) Uiso 1 1 calc R
C3 C 0.2187(5) 0.2211(2) 0.7432(4) 0.0200(16) Uani 1 1 d .
C4 C 0.1935(5) 0.1821(2) 0.7587(4) 0.0234(17) Uani 1 1 d .
H4 H 0.2205 0.1719 0.7996 0.037(11) Uiso 1 1 calc R
C5 C 0.3038(6) 0.3188(2) 0.7270(4) 0.0209(17) Uani 1 1 d .
H5 H 0.3534 0.3285 0.7613 0.037(11) Uiso 1 1 calc R
C6 C 0.0979(5) 0.1269(2) 0.7392(3) 0.0195(16) Uani 1 1 d .
C7 C 0.0408(6) 0.1320(2) 0.7800(4) 0.0246(18) Uani 1 1 d .
C8 C 0.0098(6) 0.0988(3) 0.8033(4) 0.033(2) Uani 1 1 d .
H8 H -0.0273 0.1015 0.8314 0.038(6) Uiso 1 1 calc R
C9 C 0.0314(7) 0.0614(3) 0.7866(5) 0.037(2) Uani 1 1 d .
H9 H 0.0111 0.0389 0.8043 0.038(6) Uiso 1 1 calc R
C10 C 0.0826(6) 0.0573(2) 0.7443(4) 0.030(2) Uani 1 1 d .
H10 H 0.0944 0.0317 0.7314 0.038(6) Uiso 1 1 calc R
C11 C 0.1174(6) 0.0893(2) 0.7201(4) 0.0245(18) Uani 1 1 d .
C12 C 0.0131(6) 0.1724(3) 0.7993(4) 0.0289(19) Uani 1 1 d .
H12 H 0.0343 0.1927 0.7738 0.029(7) Uiso 1 1 calc R
C13 C 0.0646(7) 0.1804(3) 0.8690(4) 0.041(2) Uani 1 1 d .
H13A H 0.0424 0.1618 0.8950 0.054(4) Uiso 1 1 calc R
H13B H 0.0507 0.2072 0.8796 0.054(4) Uiso 1 1 calc R
H13C H 0.1333 0.1774 0.8766 0.054(4) Uiso 1 1 calc R
C14 C -0.0933(7) 0.1762(3) 0.7861(5) 0.042(2) Uani 1 1 d .
H14A H -0.1245 0.1711 0.7416 0.054(4) Uiso 1 1 calc R
H14B H -0.1089 0.2027 0.7966 0.054(4) Uiso 1 1 calc R
H14C H -0.1156 0.1571 0.8114 0.054(4) Uiso 1 1 calc R
C15 C 0.1773(6) 0.0828(2) 0.6754(4) 0.031(2) Uani 1 1 d .
H15 H 0.1938 0.1089 0.6611 0.029(7) Uiso 1 1 calc R
C16 C 0.2702(7) 0.0612(3) 0.7091(5) 0.041(2) Uani 1 1 d .
H16A H 0.3051 0.0762 0.7461 0.054(4) Uiso 1 1 calc R
H16B H 0.3094 0.0585 0.6806 0.054(4) Uiso 1 1 calc R
H16C H 0.2551 0.0351 0.7221 0.054(4) Uiso 1 1 calc R
C17 C 0.1229(8) 0.0590(3) 0.6180(5) 0.044(2) Uani 1 1 d .
H17A H 0.1087 0.0329 0.6312 0.054(4) Uiso 1 1 calc R
H17B H 0.1620 0.0565 0.5893 0.054(4) Uiso 1 1 calc R
H17C H 0.0634 0.0725 0.5966 0.054(4) Uiso 1 1 calc R
C18 C 0.3241(5) 0.3749(2) 0.6719(4) 0.0206(16) Uani 1 1 d .
C19 C 0.2838(6) 0.4118(2) 0.6707(4) 0.0253(18) Uani 1 1 d .
C20 C 0.3397(6) 0.4440(2) 0.6669(4) 0.030(2) Uani 1 1 d .
H20 H 0.3138 0.4696 0.6665 0.038(6) Uiso 1 1 calc R
C21 C 0.4321(6) 0.4401(3) 0.6638(4) 0.034(2) Uani 1 1 d .
H21 H 0.4688 0.4627 0.6616 0.038(6) Uiso 1 1 calc R
C22 C 0.4702(6) 0.4032(3) 0.6640(4) 0.033(2) Uani 1 1 d .
H22 H 0.5334 0.4005 0.6617 0.038(6) Uiso 1 1 calc R
C23 C 0.4184(5) 0.3700(2) 0.6676(4) 0.0237(17) Uani 1 1 d .
C24 C 0.1838(6) 0.4183(2) 0.6758(4) 0.0279(19) Uani 1 1 d .
H24 H 0.1526 0.3922 0.6751 0.029(7) Uiso 1 1 calc R
C25 C 0.1864(7) 0.4392(3) 0.7372(5) 0.039(2) Uani 1 1 d .
H25A H 0.2227 0.4233 0.7728 0.054(4) Uiso 1 1 calc R
H25B H 0.1213 0.4427 0.7395 0.054(4) Uiso 1 1 calc R
H25C H 0.2169 0.4648 0.7385 0.054(4) Uiso 1 1 calc R
C26 C 0.1241(7) 0.4426(3) 0.6211(5) 0.039(2) Uani 1 1 d .
H26A H 0.1493 0.4694 0.6242 0.054(4) Uiso 1 1 calc R
H26B H 0.0580 0.4433 0.6222 0.054(4) Uiso 1 1 calc R
H26C H 0.1267 0.4308 0.5816 0.054(4) Uiso 1 1 calc R
C27 C 0.4656(6) 0.3298(3) 0.6669(4) 0.031(2) Uani 1 1 d .
H27 H 0.4156 0.3093 0.6633 0.029(7) Uiso 1 1 calc R
C28 C 0.5427(7) 0.3226(3) 0.7269(5) 0.047(3) Uani 1 1 d .
H28A H 0.5680 0.2960 0.7265 0.054(4) Uiso 1 1 calc R
H28B H 0.5164 0.3252 0.7623 0.054(4) Uiso 1 1 calc R
H28C H 0.5938 0.3417 0.7311 0.054(4) Uiso 1 1 calc R
C29 C 0.5032(7) 0.3255(3) 0.6105(5) 0.039(2) Uani 1 1 d .
H29A H 0.5550 0.3443 0.6141 0.054(4) Uiso 1 1 calc R
H29B H 0.4518 0.3308 0.5721 0.054(4) Uiso 1 1 calc R
H29C H 0.5270 0.2988 0.6092 0.054(4) Uiso 1 1 calc R
C30 C 0.1741(5) 0.2555(2) 0.3779(4) 0.0204(16) Uani 1 1 d .
C31 C 0.1986(6) 0.2194(2) 0.3582(4) 0.0253(18) Uani 1 1 d .
H31 H 0.2291 0.2139 0.3271 0.033(14) Uiso 1 1 calc R
C32 C 0.1667(6) 0.1931(2) 0.3959(4) 0.0220(17) Uani 1 1 d .
C33 C 0.1690(5) 0.1507(2) 0.4036(4) 0.0216(17) Uani 1 1 d .
H33 H 0.1988 0.1345 0.3804 0.037(11) Uiso 1 1 calc R
C34 C 0.1823(6) 0.2952(2) 0.3599(4) 0.0248(18) Uani 1 1 d .
H34 H 0.2088 0.3012 0.3270 0.037(11) Uiso 1 1 calc R
C35 C 0.1436(6) 0.0946(2) 0.4552(4) 0.0232(17) Uani 1 1 d .
C36 C 0.0624(6) 0.0705(2) 0.4390(4) 0.0237(17) Uani 1 1 d .
C37 C 0.0745(6) 0.0301(2) 0.4486(4) 0.0285(19) Uani 1 1 d .
H37 H 0.0209 0.0131 0.4380 0.038(6) Uiso 1 1 calc R
C38 C 0.1665(7) 0.0148(3) 0.4742(4) 0.035(2) Uani 1 1 d .
H38 H 0.1750 -0.0127 0.4799 0.038(6) Uiso 1 1 calc R
C39 C 0.2444(7) 0.0393(3) 0.4909(4) 0.034(2) Uani 1 1 d .
H39 H 0.3057 0.0282 0.5089 0.038(6) Uiso 1 1 calc R
C40 C 0.2359(6) 0.0800(2) 0.4823(4) 0.0267(18) Uani 1 1 d .
C41 C -0.0361(6) 0.0875(3) 0.4070(4) 0.0285(19) Uani 1 1 d .
H41 H -0.0345 0.1157 0.4193 0.029(7) Uiso 1 1 calc R
C42 C -0.1151(7) 0.0684(3) 0.4271(5) 0.040(2) Uani 1 1 d .
H42A H -0.1202 0.0407 0.4147 0.054(4) Uiso 1 1 calc R
H42B H -0.1754 0.0817 0.4070 0.054(4) Uiso 1 1 calc R
H42C H -0.1010 0.0702 0.4727 0.054(4) Uiso 1 1 calc R
C43 C -0.0542(7) 0.0863(3) 0.3363(5) 0.047(3) Uani 1 1 d .
H43A H -0.0022 0.0997 0.3254 0.054(4) Uiso 1 1 calc R
H43B H -0.1145 0.0995 0.3158 0.054(4) Uiso 1 1 calc R
H43C H -0.0575 0.0590 0.3223 0.054(4) Uiso 1 1 calc R
C44 C 0.3238(6) 0.1056(3) 0.5048(4) 0.033(2) Uani 1 1 d .
H44 H 0.3031 0.1336 0.4993 0.029(7) Uiso 1 1 calc R
C45 C 0.3762(7) 0.0989(3) 0.5739(5) 0.045(3) Uani 1 1 d .
H45A H 0.3346 0.1062 0.5993 0.054(4) Uiso 1 1 calc R
H45B H 0.4338 0.1151 0.5860 0.054(4) Uiso 1 1 calc R
H45C H 0.3937 0.0712 0.5808 0.054(4) Uiso 1 1 calc R
C46 C 0.3929(7) 0.0984(4) 0.4654(6) 0.054(3) Uani 1 1 d .
H46A H 0.4155 0.0712 0.4710 0.054(4) Uiso 1 1 calc R
H46B H 0.4472 0.1163 0.4792 0.054(4) Uiso 1 1 calc R
H46C H 0.3597 0.1031 0.4212 0.054(4) Uiso 1 1 calc R
C47 C 0.1434(6) 0.3611(2) 0.3621(4) 0.0223(17) Uani 1 1 d .
C48 C 0.2037(6) 0.3910(2) 0.3932(4) 0.0276(18) Uani 1 1 d .
C49 C 0.1948(6) 0.4281(2) 0.3632(4) 0.031(2) Uani 1 1 d .
H49 H 0.2344 0.4492 0.3831 0.038(6) Uiso 1 1 calc R
C50 C 0.1302(7) 0.4337(3) 0.3066(5) 0.038(2) Uani 1 1 d .
H50 H 0.1264 0.4586 0.2869 0.038(6) Uiso 1 1 calc R
C51 C 0.0695(7) 0.4040(3) 0.2766(4) 0.036(2) Uani 1 1 d .
H51 H 0.0240 0.4090 0.2374 0.038(6) Uiso 1 1 calc R
C52 C 0.0743(6) 0.3670(3) 0.3033(4) 0.0293(19) Uani 1 1 d .
C53 C 0.2775(6) 0.3838(3) 0.4540(4) 0.0273(18) Uani 1 1 d .
H53 H 0.2571 0.3603 0.4736 0.029(7) Uiso 1 1 calc R
C54 C 0.3724(7) 0.3735(4) 0.4416(5) 0.049(3) Uani 1 1 d .
H54A H 0.3640 0.3500 0.4153 0.054(4) Uiso 1 1 calc R
H54B H 0.4211 0.3685 0.4814 0.054(4) Uiso 1 1 calc R
H54C H 0.3926 0.3954 0.4200 0.054(4) Uiso 1 1 calc R
C55 C 0.2916(8) 0.4174(3) 0.5009(5) 0.047(3) Uani 1 1 d .
H55A H 0.3187 0.4400 0.4852 0.054(4) Uiso 1 1 calc R
H55B H 0.3351 0.4090 0.5411 0.054(4) Uiso 1 1 calc R
H55C H 0.2302 0.4246 0.5066 0.054(4) Uiso 1 1 calc R
C56 C 0.0065(6) 0.3349(3) 0.2697(4) 0.032(2) Uani 1 1 d .
H56 H 0.0109 0.3127 0.2995 0.029(7) Uiso 1 1 calc R
C57 C -0.0953(7) 0.3484(3) 0.2480(5) 0.042(2) Uani 1 1 d .
H57A H -0.1152 0.3567 0.2843 0.054(4) Uiso 1 1 calc R
H57B H -0.1359 0.3268 0.2267 0.054(4) Uiso 1 1 calc R
H57C H -0.1010 0.3705 0.2191 0.054(4) Uiso 1 1 calc R
C58 C 0.0355(8) 0.3195(3) 0.2129(5) 0.046(3) Uani 1 1 d .
H58A H 0.0372 0.3414 0.1848 0.054(4) Uiso 1 1 calc R
H58B H -0.0110 0.3000 0.1905 0.054(4) Uiso 1 1 calc R
H58C H 0.0986 0.3074 0.2274 0.054(4) Uiso 1 1 calc R
C59 C -0.2447(5) 0.3095(2) 0.5198(4) 0.0235(17) Uani 1 1 d .
C60 C -0.3194(6) 0.2832(2) 0.5144(4) 0.0251(18) Uani 1 1 d .
H60 H -0.3836 0.2889 0.5120 0.033(14) Uiso 1 1 calc R
C61 C -0.2780(5) 0.2471(2) 0.5134(4) 0.0202(16) Uani 1 1 d .
C62 C -0.3098(5) 0.2068(2) 0.5077(4) 0.0225(17) Uani 1 1 d .
H62 H -0.3747 0.2006 0.5022 0.037(11) Uiso 1 1 calc R
C63 C -0.2341(5) 0.3513(2) 0.5233(4) 0.0218(17) Uani 1 1 d .
H63 H -0.2861 0.3679 0.5231 0.037(11) Uiso 1 1 calc R
C64 C -0.2857(5) 0.1408(2) 0.4914(4) 0.0216(17) Uani 1 1 d .
C65 C -0.3358(6) 0.1341(2) 0.4280(4) 0.0269(18) Uani 1 1 d .
C66 C -0.3705(6) 0.0966(3) 0.4116(4) 0.033(2) Uani 1 1 d .
H66 H -0.4047 0.0910 0.3694 0.038(6) Uiso 1 1 calc R
C67 C -0.3562(6) 0.0671(2) 0.4559(5) 0.033(2) Uani 1 1 d .
H67 H -0.3806 0.0416 0.4437 0.038(6) Uiso 1 1 calc R
C68 C -0.3072(6) 0.0743(2) 0.5171(4) 0.031(2) Uani 1 1 d .
H68 H -0.2985 0.0537 0.5468 0.038(6) Uiso 1 1 calc R
C69 C -0.2696(6) 0.1115(2) 0.5368(4) 0.0262(18) Uani 1 1 d .
C70 C -0.3538(7) 0.1660(3) 0.3786(4) 0.035(2) Uani 1 1 d .
H70 H -0.3118 0.1887 0.3966 0.029(7) Uiso 1 1 calc R
C71 C -0.3314(8) 0.1532(3) 0.3194(5) 0.047(3) Uani 1 1 d .
H71A H -0.2642 0.1457 0.3296 0.054(4) Uiso 1 1 calc R
H71B H -0.3440 0.1750 0.2894 0.054(4) Uiso 1 1 calc R
H71C H -0.3714 0.1308 0.3010 0.054(4) Uiso 1 1 calc R
C72 C -0.4576(7) 0.1802(3) 0.3618(5) 0.048(3) Uani 1 1 d .
H72A H -0.4695 0.1990 0.3273 0.054(4) Uiso 1 1 calc R
H72B H -0.4690 0.1928 0.3984 0.054(4) Uiso 1 1 calc R
H72C H -0.5006 0.1577 0.3491 0.054(4) Uiso 1 1 calc R
C73 C -0.2212(6) 0.1195(2) 0.6051(4) 0.0275(18) Uani 1 1 d .
H73 H -0.1831 0.1441 0.6079 0.029(7) Uiso 1 1 calc R
C74 C -0.2983(8) 0.1272(3) 0.6381(5) 0.047(3) Uani 1 1 d .
H74A H -0.3372 0.1497 0.6185 0.054(4) Uiso 1 1 calc R
H74B H -0.2678 0.1328 0.6825 0.054(4) Uiso 1 1 calc R
H74C H -0.3389 0.1040 0.6343 0.054(4) Uiso 1 1 calc R
C75 C -0.1528(8) 0.0867(3) 0.6375(5) 0.047(3) Uani 1 1 d .
H75A H -0.1894 0.0635 0.6422 0.054(4) Uiso 1 1 calc R
H75B H -0.1145 0.0956 0.6789 0.054(4) Uiso 1 1 calc R
H75C H -0.1107 0.0800 0.6122 0.054(4) Uiso 1 1 calc R
C76 C -0.1392(5) 0.4071(2) 0.5382(4) 0.0216(17) Uani 1 1 d .
C77 C -0.1443(6) 0.4224(2) 0.5961(4) 0.0292(19) Uani 1 1 d .
C78 C -0.1356(6) 0.4630(2) 0.6039(5) 0.033(2) Uani 1 1 d .
H78 H -0.1404 0.4744 0.6416 0.038(6) Uiso 1 1 calc R
C79 C -0.1202(6) 0.4870(3) 0.5580(5) 0.039(2) Uani 1 1 d .
H79 H -0.1148 0.5145 0.5646 0.038(6) Uiso 1 1 calc R
C80 C -0.1125(6) 0.4714(2) 0.5028(5) 0.033(2) Uani 1 1 d .
H80 H -0.1007 0.4881 0.4719 0.038(6) Uiso 1 1 calc R
C81 C -0.1219(5) 0.4309(2) 0.4920(4) 0.0253(18) Uani 1 1 d .
C82 C -0.1595(6) 0.3970(3) 0.6484(4) 0.032(2) Uani 1 1 d .
H82 H -0.1552 0.3689 0.6367 0.029(7) Uiso 1 1 calc R
C83 C -0.2581(8) 0.4038(4) 0.6567(6) 0.056(3) Uani 1 1 d .
H83A H -0.2618 0.4305 0.6719 0.054(4) Uiso 1 1 calc R
H83B H -0.2687 0.3850 0.6871 0.054(4) Uiso 1 1 calc R
H83C H -0.3068 0.4003 0.6164 0.054(4) Uiso 1 1 calc R
C84 C -0.0811(8) 0.4048(3) 0.7104(5) 0.048(3) Uani 1 1 d .
H84A H -0.0185 0.4004 0.7043 0.054(4) Uiso 1 1 calc R
H84B H -0.0895 0.3870 0.7428 0.054(4) Uiso 1 1 calc R
H84C H -0.0855 0.4320 0.7235 0.054(4) Uiso 1 1 calc R
C85 C -0.1229(6) 0.4130(3) 0.4294(4) 0.0301(19) Uani 1 1 d .
H85 H -0.1068 0.3846 0.4367 0.029(7) Uiso 1 1 calc R
C86 C -0.2209(7) 0.4156(4) 0.3841(5) 0.054(3) Uani 1 1 d .
H86A H -0.2665 0.4030 0.4024 0.054(4) Uiso 1 1 calc R
H86B H -0.2218 0.4021 0.3452 0.054(4) Uiso 1 1 calc R
H86C H -0.2382 0.4431 0.3752 0.054(4) Uiso 1 1 calc R
C87 C -0.0473(7) 0.4318(3) 0.4022(5) 0.040(2) Uani 1 1 d .
H87A H -0.0624 0.4595 0.3932 0.054(4) Uiso 1 1 calc R
H87B H -0.0474 0.4182 0.3636 0.054(4) Uiso 1 1 calc R
H87C H 0.0158 0.4295 0.4328 0.054(4) Uiso 1 1 calc R
C88 C -0.6144(7) 0.2232(3) 0.4974(7) 0.058(3) Uani 1 1 d .
H88A H -0.6622 0.2352 0.5151 0.20(3) Uiso 1 1 calc R
H88B H -0.6462 0.2017 0.4692 0.20(3) Uiso 1 1 calc R
C89 C 0.2933(10) 0.2209(4) 0.1759(7) 0.070(4) Uani 1 1 d .
H89A H 0.2629 0.2025 0.1417 0.20(3) Uiso 1 1 calc R
H89B H 0.3492 0.2325 0.1663 0.20(3) Uiso 1 1 calc R
C90 C 0.3466(12) 0.5214(5) 0.2041(9) 0.098(5) Uani 1 1 d .
H90A H 0.3299 0.5084 0.1626 0.20(3) Uiso 1 1 calc R
H90B H 0.4167 0.5237 0.2193 0.20(3) Uiso 1 1 calc R
C91 C -0.3737(16) 0.4732(6) 0.5025(12) 0.134(8) Uani 1 1 d .
H91A H -0.3998 0.4932 0.4698 0.20(3) Uiso 1 1 calc R
H91B H -0.3047 0.4708 0.5078 0.20(3) Uiso 1 1 calc R
C92 C -0.5625(11) 0.0170(5) 0.3445(7) 0.085(4) Uani 1 1 d .
H92A H -0.5530 0.0447 0.3580 0.20(3) Uiso 1 1 calc R
H92B H -0.6225 0.0153 0.3100 0.20(3) Uiso 1 1 calc R

loop_
_atom_site_aniso_label
_atom_site_aniso_U_11
_atom_site_aniso_U_22
_atom_site_aniso_U_33
_atom_site_aniso_U_23
_atom_site_aniso_U_13
_atom_site_aniso_U_12
Ni1 0.0197(5) 0.0152(5) 0.0210(5) -0.0011(4) 0.0054(4) -0.0006(4)
Ni2 0.0183(5) 0.0145(5) 0.0225(5) 0.0014(4) 0.0054(4) 0.0006(4)
Ni3 0.0200(5) 0.0140(5) 0.0230(5) 0.0001(4) 0.0073(4) -0.0001(4)
Ni4 0.0215(5) 0.0157(5) 0.0221(5) -0.0003(4) 0.0076(4) 0.0003(4)
Ni5 0.0184(5) 0.0136(5) 0.0243(5) 0.0001(4) 0.0055(4) 0.0010(4)
Ni6 0.0184(5) 0.0125(5) 0.0237(5) -0.0003(4) 0.0066(4) -0.0009(4)
Cl1 0.0242(9) 0.0113(9) 0.0280(10) -0.0008(7) 0.0098(8) -0.0007(7)
Cl2 0.0199(9) 0.0219(10) 0.0257(10) -0.0009(8) 0.0054(8) 0.0031(7)
Cl3 0.0242(10) 0.0207(10) 0.0254(10) 0.0004(8) 0.0069(8) 0.0001(8)
Cl4 0.0223(9) 0.0209(10) 0.0251(10) -0.0018(8) 0.0080(8) 0.0002(7)
Cl5 0.0204(9) 0.0228(10) 0.0285(10) -0.0005(8) 0.0080(8) 0.0020(7)
Cl6 0.0233(10) 0.0217(10) 0.0252(10) -0.0011(8) 0.0058(8) -0.0004(8)
Cl7 0.0210(9) 0.0209(10) 0.0239(10) -0.0010(8) 0.0064(8) 0.0013(7)
Cl8 0.0219(9) 0.0137(9) 0.0284(10) 0.0004(7) 0.0080(8) 0.0003(7)
Cl9 0.0209(9) 0.0399(12) 0.0235(10) -0.0014(9) 0.0076(8) 0.0046(9)
Cl10 0.0464(18) 0.181(5) 0.092(3) 0.079(3) 0.0147(18) 0.009(2)
Cl11 0.0367(13) 0.0502(16) 0.078(2) 0.0120(14) 0.0163(13) -0.0049(12)
Cl12 0.135(4) 0.181(5) 0.061(2) 0.050(3) 0.055(2) 0.113(4)
Cl13 0.0550(16) 0.0398(15) 0.076(2) -0.0036(13) 0.0279(15) 0.0045(12)
Cl14 0.158(5) 0.095(3) 0.108(4) 0.031(3) 0.059(3) -0.009(3)
Cl15 0.091(3) 0.084(3) 0.117(3) 0.017(2) 0.035(2) 0.019(2)
Cl16 0.114(4) 0.101(4) 0.191(6) -0.034(4) -0.019(4) 0.025(3)
Cl17 0.114(4) 0.100(4) 0.161(5) 0.008(3) 0.052(4) 0.004(3)
Cl18 0.155(5) 0.090(3) 0.167(5) 0.021(3) 0.109(4) 0.001(3)
Cl19 0.084(2) 0.072(2) 0.078(2) -0.0084(18) 0.0290(19) -0.0026(18)
N1 0.025(3) 0.014(3) 0.022(3) 0.001(3) 0.008(3) -0.001(3)
N2 0.019(3) 0.014(3) 0.030(4) 0.004(3) 0.008(3) -0.002(3)
N3 0.023(3) 0.010(3) 0.024(3) 0.001(3) 0.009(3) 0.003(3)
N4 0.023(3) 0.008(3) 0.029(4) -0.002(3) 0.009(3) -0.001(3)
N5 0.032(4) 0.014(3) 0.026(4) 0.000(3) 0.013(3) 0.000(3)
N6 0.017(3) 0.016(3) 0.024(3) 0.001(3) 0.009(3) 0.000(3)
N7 0.023(3) 0.018(3) 0.025(4) -0.001(3) 0.009(3) -0.004(3)
N8 0.025(3) 0.017(3) 0.026(4) 0.005(3) 0.010(3) -0.001(3)
N9 0.025(3) 0.018(3) 0.025(4) 0.002(3) 0.010(3) -0.001(3)
N10 0.024(3) 0.010(3) 0.031(4) -0.005(3) 0.009(3) -0.002(3)
N11 0.023(3) 0.010(3) 0.030(4) -0.005(3) 0.006(3) -0.005(3)
N12 0.022(3) 0.017(3) 0.024(4) -0.001(3) 0.005(3) -0.001(3)
C1 0.023(4) 0.017(4) 0.019(4) -0.004(3) 0.002(3) -0.002(3)
C2 0.022(4) 0.025(4) 0.021(4) -0.002(3) -0.001(3) 0.003(3)
C3 0.021(4) 0.015(4) 0.021(4) -0.006(3) 0.002(3) 0.003(3)
C4 0.019(4) 0.023(4) 0.030(4) -0.006(3) 0.009(3) 0.003(3)
C5 0.023(4) 0.014(4) 0.024(4) 0.002(3) 0.005(3) 0.001(3)
C6 0.025(4) 0.015(4) 0.016(4) 0.002(3) 0.003(3) -0.001(3)
C7 0.028(4) 0.022(4) 0.022(4) 0.004(3) 0.003(3) 0.002(3)
C8 0.032(5) 0.040(6) 0.027(5) 0.006(4) 0.009(4) -0.003(4)
C9 0.037(5) 0.023(5) 0.045(6) 0.009(4) 0.005(4) -0.009(4)
C10 0.036(5) 0.013(4) 0.035(5) 0.004(4) 0.001(4) -0.005(3)
C11 0.031(4) 0.015(4) 0.026(4) -0.002(3) 0.006(4) -0.004(3)
C12 0.033(5) 0.034(5) 0.023(4) -0.002(4) 0.013(4) 0.004(4)
C13 0.043(6) 0.050(6) 0.031(5) -0.005(4) 0.013(4) 0.005(5)
C14 0.042(6) 0.051(6) 0.036(5) 0.009(5) 0.018(5) 0.011(5)
C15 0.042(5) 0.016(4) 0.037(5) -0.001(4) 0.017(4) 0.000(4)
C16 0.039(5) 0.038(6) 0.047(6) 0.007(5) 0.014(5) 0.005(4)
C17 0.059(7) 0.034(5) 0.036(5) -0.008(4) 0.011(5) -0.002(5)
C18 0.020(4) 0.016(4) 0.023(4) -0.001(3) 0.002(3) -0.008(3)
C19 0.027(4) 0.019(4) 0.027(4) 0.003(3) 0.003(4) -0.002(3)
C20 0.036(5) 0.012(4) 0.043(5) -0.004(4) 0.012(4) -0.007(3)
C21 0.033(5) 0.024(5) 0.048(6) -0.002(4) 0.014(4) -0.011(4)
C22 0.022(4) 0.027(5) 0.050(6) -0.002(4) 0.009(4) -0.004(4)
C23 0.020(4) 0.019(4) 0.028(4) -0.005(3) 0.001(3) -0.003(3)
C24 0.028(4) 0.013(4) 0.040(5) -0.001(4) 0.006(4) -0.003(3)
C25 0.030(5) 0.041(6) 0.047(6) -0.003(5) 0.014(4) 0.000(4)
C26 0.036(5) 0.027(5) 0.048(6) -0.002(4) 0.004(4) 0.007(4)
C27 0.023(4) 0.027(5) 0.041(5) -0.001(4) 0.007(4) 0.002(4)
C28 0.039(6) 0.051(7) 0.049(6) 0.000(5) 0.011(5) 0.014(5)
C29 0.037(5) 0.039(6) 0.045(6) -0.007(4) 0.017(5) 0.003(4)
C30 0.019(4) 0.021(4) 0.023(4) 0.000(3) 0.010(3) -0.004(3)
C31 0.031(4) 0.019(4) 0.028(4) -0.009(3) 0.013(4) -0.001(3)
C32 0.030(4) 0.015(4) 0.026(4) -0.005(3) 0.016(4) -0.006(3)
C33 0.024(4) 0.016(4) 0.027(4) -0.007(3) 0.011(3) -0.003(3)
C34 0.026(4) 0.023(4) 0.028(4) 0.003(3) 0.011(4) -0.006(3)
C35 0.035(5) 0.016(4) 0.019(4) -0.007(3) 0.008(3) 0.003(3)
C36 0.036(5) 0.017(4) 0.023(4) -0.001(3) 0.015(4) 0.004(3)
C37 0.039(5) 0.016(4) 0.033(5) -0.003(4) 0.014(4) -0.001(4)
C38 0.052(6) 0.018(4) 0.040(5) 0.002(4) 0.022(5) 0.011(4)
C39 0.038(5) 0.026(5) 0.037(5) 0.002(4) 0.010(4) 0.015(4)
C40 0.027(4) 0.025(4) 0.028(4) 0.002(4) 0.007(4) 0.006(3)
C41 0.024(4) 0.024(4) 0.037(5) -0.001(4) 0.007(4) 0.004(3)
C42 0.039(5) 0.029(5) 0.053(6) 0.003(4) 0.016(5) -0.010(4)
C43 0.030(5) 0.063(7) 0.043(6) 0.002(5) 0.005(4) -0.004(5)
C44 0.024(4) 0.038(5) 0.038(5) -0.003(4) 0.012(4) 0.002(4)
C45 0.032(5) 0.052(7) 0.046(6) -0.006(5) 0.004(5) 0.008(5)
C46 0.033(5) 0.071(8) 0.063(7) -0.007(6) 0.019(5) 0.003(5)
C47 0.028(4) 0.018(4) 0.025(4) 0.002(3) 0.014(4) 0.004(3)
C48 0.034(5) 0.018(4) 0.034(5) -0.001(4) 0.015(4) -0.002(3)
C49 0.037(5) 0.017(4) 0.042(5) 0.005(4) 0.016(4) -0.003(4)
C50 0.053(6) 0.019(5) 0.045(6) 0.016(4) 0.018(5) 0.008(4)
C51 0.042(5) 0.027(5) 0.034(5) 0.013(4) 0.006(4) 0.007(4)
C52 0.033(5) 0.027(5) 0.033(5) 0.008(4) 0.018(4) 0.003(4)
C53 0.030(4) 0.028(5) 0.026(4) 0.000(4) 0.011(4) -0.003(4)
C54 0.035(5) 0.073(8) 0.044(6) 0.010(6) 0.019(5) 0.007(5)
C55 0.065(7) 0.032(6) 0.045(6) -0.011(5) 0.016(5) -0.008(5)
C56 0.029(5) 0.030(5) 0.037(5) 0.006(4) 0.008(4) -0.003(4)
C57 0.034(5) 0.043(6) 0.048(6) 0.013(5) 0.007(5) 0.003(4)
C58 0.046(6) 0.045(6) 0.046(6) -0.007(5) 0.012(5) -0.002(5)
C59 0.018(4) 0.016(4) 0.035(5) 0.001(3) 0.005(3) 0.004(3)
C60 0.018(4) 0.021(4) 0.036(5) 0.001(4) 0.008(4) 0.000(3)
C61 0.017(4) 0.016(4) 0.027(4) 0.000(3) 0.006(3) -0.002(3)
C62 0.015(4) 0.020(4) 0.032(5) 0.002(3) 0.006(3) -0.004(3)
C63 0.016(4) 0.016(4) 0.033(5) 0.003(3) 0.006(3) 0.001(3)
C64 0.018(4) 0.017(4) 0.030(4) -0.004(3) 0.008(3) 0.000(3)
C65 0.029(4) 0.017(4) 0.035(5) -0.002(4) 0.011(4) -0.001(3)
C66 0.029(5) 0.029(5) 0.039(5) -0.011(4) 0.007(4) -0.003(4)
C67 0.029(5) 0.015(4) 0.054(6) -0.007(4) 0.011(4) -0.011(3)
C68 0.035(5) 0.018(4) 0.041(5) 0.002(4) 0.012(4) -0.001(4)
C69 0.023(4) 0.022(4) 0.036(5) 0.005(4) 0.011(4) 0.002(3)
C70 0.039(5) 0.033(5) 0.031(5) 0.004(4) 0.008(4) -0.010(4)
C71 0.059(7) 0.047(6) 0.034(5) -0.003(5) 0.014(5) -0.015(5)
C72 0.046(6) 0.033(6) 0.054(7) 0.007(5) -0.004(5) 0.008(5)
C73 0.028(4) 0.020(4) 0.033(5) 0.003(4) 0.005(4) -0.006(3)
C74 0.054(6) 0.050(6) 0.040(6) -0.010(5) 0.020(5) -0.011(5)
C75 0.055(7) 0.033(6) 0.043(6) 0.010(5) -0.002(5) -0.002(5)
C76 0.018(4) 0.009(4) 0.032(4) 0.000(3) -0.001(3) 0.006(3)
C77 0.024(4) 0.022(4) 0.043(5) -0.011(4) 0.011(4) -0.002(3)
C78 0.036(5) 0.019(4) 0.046(6) -0.007(4) 0.017(4) 0.000(4)
C79 0.035(5) 0.016(4) 0.064(7) -0.008(4) 0.012(5) -0.007(4)
C80 0.033(5) 0.014(4) 0.052(6) 0.005(4) 0.012(4) -0.001(4)
C81 0.016(4) 0.016(4) 0.041(5) -0.001(4) 0.004(4) -0.002(3)
C82 0.030(5) 0.038(5) 0.030(5) -0.006(4) 0.011(4) -0.001(4)
C83 0.044(6) 0.071(8) 0.061(7) -0.002(6) 0.025(6) 0.002(6)
C84 0.049(6) 0.052(7) 0.042(6) -0.011(5) 0.014(5) -0.011(5)
C85 0.031(5) 0.024(5) 0.033(5) 0.006(4) 0.006(4) -0.001(4)
C86 0.041(6) 0.075(8) 0.039(6) -0.001(6) 0.002(5) -0.009(6)
C87 0.049(6) 0.027(5) 0.048(6) -0.001(4) 0.023(5) -0.001(4)
C88 0.033(5) 0.039(6) 0.107(10) 0.023(6) 0.030(6) 0.012(5)
C89 0.092(10) 0.046(7) 0.099(10) 0.029(7) 0.070(9) 0.028(7)
C90 0.094(12) 0.077(11) 0.137(16) -0.012(11) 0.055(11) -0.020(9)
C91 0.126(17) 0.091(14) 0.18(2) -0.018(15) 0.030(16) -0.018(13)
C92 0.077(10) 0.096(12) 0.082(10) 0.000(9) 0.024(8) -0.007(9)

loop_
_atom_type_symbol
_atom_type_description
_atom_type_scat_dispersion_real
_atom_type_scat_dispersion_imag
_atom_type_scat_source
C C 0.0033 0.0016 'International Tables Vol C Tables 4.2.6.8 and 6.1.1.4'
H H 0.0000 0.0000 'International Tables Vol C Tables 4.2.6.8 and 6.1.1.4'
N N 0.0061 0.0033 'International Tables Vol C Tables 4.2.6.8 and 6.1.1.4'
Cl Cl 0.1484 0.1585 'International Tables Vol C Tables 4.2.6.8 and 6.1.1.4'
Ni Ni 0.3393 1.1124 'International Tables Vol C Tables 4.2.6.8 and 6.1.1.4'

loop_
_geom_angle_atom_site_label_1
_geom_angle_atom_site_label_2
_geom_angle_atom_site_label_3
_geom_angle
N1 Ni1 N3 80.2(3)
N1 Ni1 Cl4 100.89(19)
N3 Ni1 Cl4 96.15(18)
N1 Ni1 Cl2 92.0(2)
N3 Ni1 Cl2 105.39(18)
Cl4 Ni1 Cl2 156.53(8)
N1 Ni1 Cl1 172.02(19)
N3 Ni1 Cl1 106.93(18)
Cl4 Ni1 Cl1 82.16(8)
Cl2 Ni1 Cl1 82.74(8)
N1 Ni1 Cl9 83.93(19)
N3 Ni1 Cl9 163.02(18)
Cl4 Ni1 Cl9 80.89(7)
Cl2 Ni1 Cl9 81.06(8)
Cl1 Ni1 Cl9 89.31(8)
N1 Ni1 Ni3 123.36(19)
N3 Ni1 Ni3 140.01(17)
Cl4 Ni1 Ni3 108.39(7)
Cl2 Ni1 Ni3 48.48(6)
Cl1 Ni1 Ni3 48.76(6)
Cl9 Ni1 Ni3 55.52(6)
N1 Ni1 Ni5 128.54(19)
N3 Ni1 Ni5 133.77(18)
Cl4 Ni1 Ni5 48.65(7)
Cl2 Ni1 Ni5 108.17(8)
Cl1 Ni1 Ni5 48.71(6)
Cl9 Ni1 Ni5 54.87(5)
Ni3 Ni1 Ni5 59.76(5)
N1 Ni1 Ni2 43.21(18)
N3 Ni1 Ni2 123.28(17)
Cl4 Ni1 Ni2 91.85(6)
Cl2 Ni1 Ni2 84.15(6)
Cl1 Ni1 Ni2 129.80(6)
Cl9 Ni1 Ni2 40.74(5)
Ni3 Ni1 Ni2 87.77(3)
Ni5 Ni1 Ni2 91.18(4)
N2 Ni2 N4 80.1(3)
N2 Ni2 Cl5 100.9(2)
N4 Ni2 Cl5 95.10(19)
N2 Ni2 Cl7 92.59(19)
N4 Ni2 Cl7 105.47(19)
Cl5 Ni2 Cl7 157.10(8)
N2 Ni2 Cl8 171.87(19)
N4 Ni2 Cl8 107.31(18)
Cl5 Ni2 Cl8 82.01(8)
Cl7 Ni2 Cl8 82.34(8)
N2 Ni2 Cl9 84.9(2)
N4 Ni2 Cl9 163.73(18)
Cl5 Ni2 Cl9 81.44(8)
Cl7 Ni2 Cl9 81.41(8)
Cl8 Ni2 Cl9 88.05(8)
N2 Ni2 Ni6 123.27(18)
N4 Ni2 Ni6 140.89(17)
Cl5 Ni2 Ni6 108.46(8)
Cl7 Ni2 Ni6 48.78(7)
Cl8 Ni2 Ni6 48.75(5)
Cl9 Ni2 Ni6 54.25(6)
N2 Ni2 Ni4 128.0(2)
N4 Ni2 Ni4 134.02(18)
Cl5 Ni2 Ni4 49.19(7)
Cl7 Ni2 Ni4 108.02(7)
Cl8 Ni2 Ni4 48.86(6)
Cl9 Ni2 Ni4 53.53(5)
Ni6 Ni2 Ni4 59.28(5)
N2 Ni2 Ni1 43.13(19)
N4 Ni2 Ni1 123.12(17)
Cl5 Ni2 Ni1 92.69(6)
Cl7 Ni2 Ni1 84.53(6)
Cl8 Ni2 Ni1 129.57(6)
Cl9 Ni2 Ni1 41.81(5)
Ni6 Ni2 Ni1 87.33(4)
Ni4 Ni2 Ni1 90.82(3)
N5 Ni3 N7 79.8(3)
N5 Ni3 Cl2 99.2(2)
N7 Ni3 Cl2 93.41(19)
N5 Ni3 Cl1 173.3(2)
N7 Ni3 Cl1 105.92(18)
Cl2 Ni3 Cl1 84.02(9)
N5 Ni3 Cl3 92.7(2)
N7 Ni3 Cl3 107.73(19)
Cl2 Ni3 Cl3 157.31(8)
Cl1 Ni3 Cl3 82.34(8)
N5 Ni3 Cl9 83.6(2)
N7 Ni3 Cl9 161.81(18)
Cl2 Ni3 Cl9 81.81(7)
Cl1 Ni3 Cl9 91.10(8)
Cl3 Ni3 Cl9 80.42(7)
N5 Ni3 Ni1 128.3(2)
N7 Ni3 Ni1 131.23(18)
Cl2 Ni3 Ni1 48.66(7)
Cl1 Ni3 Ni1 50.23(6)
Cl3 Ni3 Ni1 109.12(7)
Cl9 Ni3 Ni1 56.42(5)
N5 Ni3 Ni5 124.0(2)
N7 Ni3 Ni5 141.77(18)
Cl2 Ni3 Ni5 109.33(8)
Cl1 Ni3 Ni5 49.37(6)
Cl3 Ni3 Ni5 48.43(7)
Cl9 Ni3 Ni5 55.48(5)
Ni1 Ni3 Ni5 60.73(5)
N5 Ni3 Ni4 43.77(19)
N7 Ni3 Ni4 123.48(18)
Cl2 Ni3 Ni4 92.56(6)
Cl1 Ni3 Ni4 130.60(6)
Cl3 Ni3 Ni4 82.76(5)
Cl9 Ni3 Ni4 39.95(5)
Ni1 Ni3 Ni4 92.02(3)
Ni5 Ni3 Ni4 86.79(3)
N6 Ni4 N8 79.6(3)
N6 Ni4 Cl6 102.90(19)
N8 Ni4 Cl6 98.86(19)
N6 Ni4 Cl8 171.71(19)
N8 Ni4 Cl8 105.18(19)
Cl6 Ni4 Cl8 83.27(8)
N6 Ni4 Cl5 90.95(19)
N8 Ni4 Cl5 101.0(2)
Cl6 Ni4 Cl5 157.57(8)
Cl8 Ni4 Cl5 81.53(8)
N6 Ni4 Cl9 85.13(19)
N8 Ni4 Cl9 164.49(19)
Cl6 Ni4 Cl9 82.00(8)
Cl8 Ni4 Cl9 90.32(8)
Cl5 Ni4 Cl9 81.71(8)
N6 Ni4 Ni6 131.29(18)
N8 Ni4 Ni6 136.29(18)
Cl6 Ni4 Ni6 50.37(7)
Cl8 Ni4 Ni6 49.17(5)
Cl5 Ni4 Ni6 107.33(8)
Cl9 Ni4 Ni6 54.96(6)
N6 Ni4 Ni2 122.07(19)
N8 Ni4 Ni2 136.53(19)
Cl6 Ni4 Ni2 110.17(7)
Cl8 Ni4 Ni2 49.89(5)
Cl5 Ni4 Ni2 47.50(6)
Cl9 Ni4 Ni2 55.43(6)
Ni6 Ni4 Ni2 59.83(5)
N6 Ni4 Ni3 43.48(18)
N8 Ni4 Ni3 122.98(18)
Cl6 Ni4 Ni3 92.61(6)
Cl8 Ni4 Ni3 131.66(6)
Cl5 Ni4 Ni3 85.35(6)
Cl9 Ni4 Ni3 41.65(5)
Ni6 Ni4 Ni3 92.33(4)
Ni2 Ni4 Ni3 88.09(3)
N9 Ni5 N11 79.5(3)
N9 Ni5 Cl3 103.3(2)
N11 Ni5 Cl3 99.13(19)
N9 Ni5 Cl4 90.6(2)
N11 Ni5 Cl4 102.4(2)
Cl3 Ni5 Cl4 156.19(8)
N9 Ni5 Cl1 171.5(2)
N11 Ni5 Cl1 105.68(18)
Cl3 Ni5 Cl1 82.82(8)
Cl4 Ni5 Cl1 81.75(7)
N9 Ni5 Cl9 84.3(2)
N11 Ni5 Cl9 163.44(18)
Cl3 Ni5 Cl9 81.37(7)
Cl4 Ni5 Cl9 80.84(7)
Cl1 Ni5 Cl9 90.83(8)
N9 Ni5 Ni3 131.45(19)
N11 Ni5 Ni3 135.95(18)
Cl3 Ni5 Ni3 49.68(6)
Cl4 Ni5 Ni3 106.78(7)
Cl1 Ni5 Ni3 48.75(5)
Cl9 Ni5 Ni3 55.74(6)
N9 Ni5 Ni1 122.14(19)
N11 Ni5 Ni1 137.20(19)
Cl3 Ni5 Ni1 109.15(8)
Cl4 Ni5 Ni1 47.28(6)
Cl1 Ni5 Ni1 49.53(5)
Cl9 Ni5 Ni1 56.00(6)
Ni3 Ni5 Ni1 59.51(6)
N9 Ni5 Ni6 43.93(19)
N11 Ni5 Ni6 123.34(17)
Cl3 Ni5 Ni6 92.29(6)
Cl4 Ni5 Ni6 84.27(5)
Cl1 Ni5 Ni6 130.84(6)
Cl9 Ni5 Ni6 40.33(5)
Ni3 Ni5 Ni6 92.07(4)
Ni1 Ni5 Ni6 87.65(3)
N10 Ni6 N12 79.7(3)
N10 Ni6 Cl7 100.1(2)
N12 Ni6 Cl7 93.54(19)
N10 Ni6 Cl8 174.1(2)
N12 Ni6 Cl8 104.77(19)
Cl7 Ni6 Cl8 83.65(8)
N10 Ni6 Cl6 92.4(2)
N12 Ni6 Cl6 106.37(19)
Cl7 Ni6 Cl6 158.15(8)
Cl8 Ni6 Cl6 82.65(8)
N10 Ni6 Cl9 85.46(19)
N12 Ni6 Cl9 163.71(19)
Cl7 Ni6 Cl9 82.47(7)
Cl8 Ni6 Cl9 90.54(8)
Cl6 Ni6 Cl9 80.73(7)
N10 Ni6 Ni4 124.26(19)
N12 Ni6 Ni4 140.80(18)
Cl7 Ni6 Ni4 109.59(8)
Cl8 Ni6 Ni4 49.89(6)
Cl6 Ni6 Ni4 48.83(6)
Cl9 Ni6 Ni4 54.55(5)
N10 Ni6 Ni2 129.2(2)
N12 Ni6 Ni2 131.27(18)
Cl7 Ni6 Ni2 48.73(6)
Cl8 Ni6 Ni2 50.51(6)
Cl6 Ni6 Ni2 109.70(7)
Cl9 Ni6 Ni2 55.77(5)
Ni4 Ni6 Ni2 60.89(6)
N10 Ni6 Ni5 43.90(18)
N12 Ni6 Ni5 123.48(18)
Cl7 Ni6 Ni5 93.44(5)
Cl8 Ni6 Ni5 131.75(6)
Cl6 Ni6 Ni5 83.18(5)
Cl9 Ni6 Ni5 41.64(6)
Ni4 Ni6 Ni5 87.28(4)
Ni2 Ni6 Ni5 92.68(3)
Ni3 Cl1 Ni5 81.87(7)
Ni3 Cl1 Ni1 81.01(8)
Ni5 Cl1 Ni1 81.76(8)
Ni3 Cl2 Ni1 82.87(9)
Ni5 Cl3 Ni3 81.89(8)
Ni1 Cl4 Ni5 84.06(8)
Ni2 Cl5 Ni4 83.31(9)
Ni4 Cl6 Ni6 80.80(8)
Ni2 Cl7 Ni6 82.49(8)
Ni6 Cl8 Ni4 80.95(7)
Ni6 Cl8 Ni2 80.73(8)
Ni4 Cl8 Ni2 81.26(8)
Ni4 Cl9 Ni6 70.49(7)
Ni4 Cl9 Ni2 71.04(7)
Ni6 Cl9 Ni2 69.98(7)
Ni4 Cl9 Ni5 135.44(9)
Ni6 Cl9 Ni5 98.03(8)
Ni2 Cl9 Ni5 147.03(8)
Ni4 Cl9 Ni3 98.40(8)
Ni6 Cl9 Ni3 148.59(9)
Ni2 Cl9 Ni3 135.68(8)
Ni5 Cl9 Ni3 68.78(7)
Ni4 Cl9 Ni1 147.39(8)
Ni6 Cl9 Ni1 135.56(8)
Ni2 Cl9 Ni1 97.46(8)
Ni5 Cl9 Ni1 69.13(7)
Ni3 Cl9 Ni1 68.06(7)
N2 N1 C3 108.1(6)
N2 N1 Ni1 136.3(5)
C3 N1 Ni1 115.2(5)
N1 N2 C1 107.9(6)
N1 N2 Ni2 136.4(5)
C1 N2 Ni2 115.2(5)
C4 N3 C6 116.5(7)
C4 N3 Ni1 110.8(5)
C6 N3 Ni1 131.2(5)
C5 N4 C18 116.9(6)
C5 N4 Ni2 110.6(5)
C18 N4 Ni2 131.1(5)
N6 N5 C32 108.0(6)
N6 N5 Ni3 135.9(5)
C32 N5 Ni3 115.9(5)
N5 N6 C30 108.6(6)
N5 N6 Ni4 136.1(5)
C30 N6 Ni4 114.5(5)
C33 N7 C35 116.8(7)
C33 N7 Ni3 111.5(5)
C35 N7 Ni3 130.8(5)
C34 N8 C47 117.5(7)
C34 N8 Ni4 111.3(5)
C47 N8 Ni4 130.3(5)
N10 N9 C61 108.2(6)
N10 N9 Ni5 135.4(5)
C61 N9 Ni5 115.9(5)
N9 N10 C59 108.2(6)
N9 N10 Ni6 136.3(5)
C59 N10 Ni6 115.5(5)
C62 N11 C64 116.6(6)
C62 N11 Ni5 111.6(5)
C64 N11 Ni5 131.0(5)
C63 N12 C76 116.7(7)
C63 N12 Ni6 112.2(5)
C76 N12 Ni6 130.5(5)
N2 C1 C2 110.4(7)
N2 C1 C5 114.1(7)
C2 C1 C5 135.4(7)
C1 C2 C3 103.6(7)
N1 C3 C2 110.0(7)
N1 C3 C4 113.6(7)
C2 C3 C4 136.4(7)
N3 C4 C3 119.8(8)
N4 C5 C1 119.4(7)
C11 C6 C7 121.2(7)
C11 C6 N3 120.7(7)
C7 C6 N3 118.2(7)
C8 C7 C6 117.7(8)
C8 C7 C12 119.3(8)
C6 C7 C12 123.0(7)
C7 C8 C9 121.7(9)
C10 C9 C8 119.4(8)
C9 C10 C11 121.8(8)
C10 C11 C6 118.1(8)
C10 C11 C15 119.3(7)
C6 C11 C15 122.6(7)
C14 C12 C7 111.5(8)
C14 C12 C13 110.9(7)
C7 C12 C13 110.4(7)
C11 C15 C17 111.5(8)
C11 C15 C16 110.4(7)
C17 C15 C16 109.1(8)
C19 C18 C23 121.5(7)
C19 C18 N4 120.3(7)
C23 C18 N4 118.2(7)
C18 C19 C20 117.5(8)
C18 C19 C24 123.1(7)
C20 C19 C24 119.4(7)
C21 C20 C19 122.1(8)
C22 C21 C20 119.4(8)
C21 C22 C23 121.3(8)
C22 C23 C18 118.1(7)
C22 C23 C27 118.2(7)
C18 C23 C27 123.6(7)
C19 C24 C26 111.1(7)
C19 C24 C25 111.2(7)
C26 C24 C25 108.7(7)
C28 C27 C29 111.2(8)
C28 C27 C23 111.2(8)
C29 C27 C23 111.5(8)
N6 C30 C31 110.4(7)
N6 C30 C34 115.3(7)
C31 C30 C34 134.3(7)
C30 C31 C32 102.3(7)
N5 C32 C31 110.7(7)
N5 C32 C33 114.3(7)
C31 C32 C33 135.0(7)
N7 C33 C32 118.3(7)
N8 C34 C30 118.6(7)
C36 C35 C40 123.0(7)
C36 C35 N7 117.3(7)
C40 C35 N7 119.7(7)
C37 C36 C35 118.4(8)
C37 C36 C41 120.3(8)
C35 C36 C41 121.1(7)
C36 C37 C38 119.5(8)
C39 C38 C37 120.7(8)
C38 C39 C40 121.9(8)
C39 C40 C35 116.5(8)
C39 C40 C44 119.4(8)
C35 C40 C44 124.1(8)
C42 C41 C43 112.4(8)
C42 C41 C36 113.7(7)
C43 C41 C36 109.2(7)
C40 C44 C45 112.2(8)
C40 C44 C46 111.0(8)
C45 C44 C46 109.4(8)
C48 C47 C52 122.3(7)
C48 C47 N8 119.3(7)
C52 C47 N8 118.4(7)
C47 C48 C49 117.3(8)
C47 C48 C53 121.4(7)
C49 C48 C53 121.3(8)
C50 C49 C48 120.6(8)
C49 C50 C51 121.6(8)
C50 C51 C52 120.9(9)
C51 C52 C47 117.3(8)
C51 C52 C56 119.9(8)
C47 C52 C56 122.8(7)
C48 C53 C55 114.9(8)
C48 C53 C54 109.2(7)
C55 C53 C54 110.3(8)
C57 C56 C52 112.6(8)
C57 C56 C58 109.2(8)
C52 C56 C58 110.6(7)
N10 C59 C60 109.5(7)
N10 C59 C63 115.0(7)
C60 C59 C63 135.6(7)
C61 C60 C59 103.7(7)
N9 C61 C60 110.4(7)
N9 C61 C62 113.5(7)
C60 C61 C62 136.1(7)
N11 C62 C61 118.8(7)
N12 C63 C59 117.6(7)
C69 C64 C65 122.8(7)
C69 C64 N11 118.4(7)
C65 C64 N11 118.8(7)
C66 C65 C64 117.3(8)
C66 C65 C70 119.9(8)
C64 C65 C70 122.9(7)
C67 C66 C65 121.0(8)
C68 C67 C66 120.7(8)
C67 C68 C69 121.2(8)
C64 C69 C68 117.0(8)
C64 C69 C73 122.4(7)
C68 C69 C73 120.4(7)
C65 C70 C71 113.1(8)
C65 C70 C72 110.6(8)
C71 C70 C72 109.3(8)
C69 C73 C75 113.2(7)
C69 C73 C74 108.7(7)
C75 C73 C74 111.7(8)
C81 C76 C77 122.0(7)
C81 C76 N12 118.8(7)
C77 C76 N12 119.2(7)
C78 C77 C76 116.8(8)
C78 C77 C82 119.9(8)
C76 C77 C82 123.3(7)
C79 C78 C77 121.7(9)
C80 C79 C78 120.6(8)
C79 C80 C81 120.4(9)
C76 C81 C80 118.5(8)
C76 C81 C85 119.5(7)
C80 C81 C85 121.8(8)
C77 C82 C83 111.3(8)
C77 C82 C84 110.7(8)
C83 C82 C84 110.4(8)
C86 C85 C81 110.3(8)
C86 C85 C87 111.6(8)
C81 C85 C87 112.3(7)
Cl10 C88 Cl11 113.9(6)
Cl12 C89 Cl13 114.3(7)
Cl15 C90 Cl14 113.7(10)
Cl16 C91 Cl17 111.8(14)
Cl18 C92 Cl19 112.1(9)

loop_
_geom_bond_atom_site_label_1
_geom_bond_atom_site_label_2
_geom_bond_distance
Ni1 N1 1.973(6)
Ni1 N3 2.104(6)
Ni1 Cl4 2.360(3)
Ni1 Cl2 2.388(2)
Ni1 Cl1 2.456(2)
Ni1 Cl9 2.835(3)
Ni1 Ni3 3.156(3)
Ni1 Ni5 3.195(3)
Ni1 Ni2 4.216(2)
Ni2 N2 1.977(6)
Ni2 N4 2.112(6)
Ni2 Cl5 2.366(2)
Ni2 Cl7 2.391(2)
Ni2 Cl8 2.466(2)
Ni2 Cl9 2.775(3)
Ni2 Ni6 3.153(3)
Ni2 Ni4 3.187(3)
Ni3 N5 1.969(7)
Ni3 N7 2.118(7)
Ni3 Cl2 2.381(3)
Ni3 Cl1 2.403(2)
Ni3 Cl3 2.437(3)
Ni3 Cl9 2.805(3)
Ni3 Ni5 3.164(2)
Ni3 Ni4 4.175(2)
Ni4 N6 1.980(6)
Ni4 N8 2.120(7)
Ni4 Cl6 2.391(3)
Ni4 Cl8 2.428(2)
Ni4 Cl5 2.429(3)
Ni4 Cl9 2.710(3)
Ni4 Ni6 3.136(2)
Ni5 N9 1.978(7)
Ni5 N11 2.102(7)
Ni5 Cl3 2.391(3)
Ni5 Cl4 2.411(3)
Ni5 Cl1 2.426(2)
Ni5 Cl9 2.796(3)
Ni5 Ni6 4.167(2)
Ni6 N10 1.965(6)
Ni6 N12 2.108(7)
Ni6 Cl7 2.392(3)
Ni6 Cl8 2.402(2)
Ni6 Cl6 2.446(3)
Ni6 Cl9 2.724(2)
Cl10 C88 1.671(12)
Cl11 C88 1.748(11)
Cl12 C89 1.679(13)
Cl13 C89 1.735(11)
Cl14 C90 1.720(18)
Cl15 C90 1.706(17)
Cl16 C91 1.66(2)
Cl17 C91 1.82(2)
Cl18 C92 1.705(16)
Cl19 C92 1.771(16)
N1 N2 1.341(9)
N1 C3 1.354(10)
N2 C1 1.357(10)
N3 C4 1.269(10)
N3 C6 1.449(10)
N4 C5 1.291(10)
N4 C18 1.454(9)
N5 N6 1.321(9)
N5 C32 1.355(10)
N6 C30 1.360(10)
N7 C33 1.285(10)
N7 C35 1.439(10)
N8 C34 1.282(11)
N8 C47 1.434(10)
N9 N10 1.330(9)
N9 C61 1.357(10)
N10 C59 1.365(10)
N11 C62 1.289(10)
N11 C64 1.439(10)
N12 C63 1.290(10)
N12 C76 1.441(10)
C1 C2 1.381(11)
C1 C5 1.441(11)
C2 C3 1.392(11)
C3 C4 1.450(11)
C6 C11 1.406(11)
C6 C7 1.419(11)
C7 C8 1.378(12)
C7 C12 1.535(12)
C8 C9 1.391(13)
C9 C10 1.377(14)
C10 C11 1.382(12)
C11 C15 1.529(12)
C12 C14 1.509(13)
C12 C13 1.545(12)
C15 C17 1.531(13)
C15 C16 1.541(13)
C18 C19 1.388(11)
C18 C23 1.427(11)
C19 C20 1.391(11)
C19 C24 1.523(12)
C20 C21 1.386(12)
C21 C22 1.379(13)
C22 C23 1.379(12)
C23 C27 1.539(11)
C24 C26 1.526(12)
C24 C25 1.537(13)
C27 C28 1.501(13)
C27 C29 1.523(13)
C30 C31 1.393(11)
C30 C34 1.428(11)
C31 C32 1.401(11)
C32 C33 1.456(11)
C35 C36 1.405(12)
C35 C40 1.405(12)
C36 C37 1.400(11)
C36 C41 1.529(11)
C37 C38 1.405(13)
C38 C39 1.377(13)
C39 C40 1.403(12)
C40 C44 1.518(12)
C41 C42 1.511(12)
C41 C43 1.523(13)
C44 C45 1.528(13)
C44 C46 1.544(13)
C47 C48 1.397(12)
C47 C52 1.421(12)
C48 C49 1.420(12)
C48 C53 1.490(12)
C49 C50 1.356(13)
C50 C51 1.385(14)
C51 C52 1.389(12)
C52 C56 1.523(12)
C53 C55 1.524(12)
C53 C54 1.541(13)
C56 C57 1.504(12)
C56 C58 1.542(14)
C59 C60 1.395(11)
C59 C63 1.434(11)
C60 C61 1.378(11)
C61 C62 1.445(11)
C64 C69 1.394(11)
C64 C65 1.412(12)
C65 C66 1.386(12)
C65 C70 1.517(12)
C66 C67 1.383(13)
C67 C68 1.367(13)
C68 C69 1.404(12)
C69 C73 1.509(12)
C70 C71 1.517(13)
C70 C72 1.539(14)
C73 C75 1.538(12)
C73 C74 1.544(13)
C76 C81 1.395(12)
C76 C77 1.418(12)
C77 C78 1.398(12)
C77 C82 1.521(13)
C78 C79 1.380(14)
C79 C80 1.379(14)
C80 C81 1.402(11)
C81 C85 1.521(12)
C82 C83 1.532(13)
C82 C84 1.545(13)
C85 C86 1.500(13)
C85 C87 1.552(13)
